data_2206500
loop_
_publ_author_name
'Kundu, Nabanita'
'Chatterjee, Pabitra Baran'
'Chaudhury, Muktimoy'
'Tiekink, Edward R. T.'

_publ_section_title
;
 A binuclear iminodiacetato--copper(II) complex with the
 <i>N</i>,<i>N</i>'-bis(pyridin-4-ylmethylene)hydrazine ligand as
 spacer
;
_journal_issue 8
_journal_name_full 'Acta Crystallographica Section E'
_journal_page_first m1583
_journal_page_last m1585
_journal_paper_doi 10.1107/S1600536805021549
_journal_volume 61
_journal_year 2005
_chemical_formula_iupac '[Cu2 (C4 H5 N O4)2 (C12 H10 N4) (H2 O)4]'
_chemical_formula_moiety 'C20 H28 Cu2 N6 O12'
_chemical_formula_sum 'C20 H28 Cu2 N6 O12'
_chemical_formula_weight 671.58
_chemical_name_systematic
;
\m-N,N'-bis(pyridin-4-ylmethylene)hydrazine-
bis[diaqua(iminodiacetato)copper(II)]
;
_space_group_IT_number 14
_symmetry_cell_setting monoclinic
_symmetry_space_group_name_Hall '-P 2yn'
_symmetry_space_group_name_H-M 'P 1 21/n 1'
_atom_sites_solution_hydrogens geom
_atom_sites_solution_primary direct
_atom_sites_solution_secondary difmap
_audit_creation_method SHELXL-97
_cell_angle_alpha 90
_cell_angle_beta 103.190(4)
_cell_angle_gamma 90
_cell_formula_units_Z 2
_cell_length_a 6.5799(6)
_cell_length_b 27.775(3)
_cell_length_c 7.0321(6)
_cell_measurement_reflns_used 1612
_cell_measurement_temperature 223(2)
_cell_measurement_theta_max 24.3
_cell_measurement_theta_min 3.1
_cell_volume 1251.3(2)
_computing_cell_refinement 'SAINT (Bruker, 2000)'
_computing_data_collection 'SMART (Bruker, 2000)'
_computing_data_reduction SAINT
_computing_molecular_graphics 'ORTEPII (Johnson, 1976)'
_computing_publication_material SHELXL97
_computing_structure_refinement 'SHELXL97 (Sheldrick, 1997)'
_computing_structure_solution 'DIRDIF92 PATTY (Beurskens <i>et al.</i>, 1992)'
_diffrn_ambient_temperature 223(2)
_diffrn_measured_fraction_theta_full 0.995
_diffrn_measured_fraction_theta_max 0.995
_diffrn_measurement_device_type 'Bruker SMART CCD'
_diffrn_measurement_method '\f and \w'
_diffrn_radiation_monochromator graphite
_diffrn_radiation_source 'fine-focus sealed tube'
_diffrn_radiation_type MoK\a
_diffrn_radiation_wavelength 0.71069
_diffrn_reflns_av_R_equivalents 0.051
_diffrn_reflns_av_sigmaI/netI 0.073
_diffrn_reflns_limit_h_max 9
_diffrn_reflns_limit_h_min -8
_diffrn_reflns_limit_k_max 37
_diffrn_reflns_limit_k_min -39
_diffrn_reflns_limit_l_max 9
_diffrn_reflns_limit_l_min -9
_diffrn_reflns_number 10424
_diffrn_reflns_theta_full 30.0
_diffrn_reflns_theta_max 30.0
_diffrn_reflns_theta_min 1.5
_diffrn_standards_decay_% 0
_diffrn_standards_number 0
_exptl_absorpt_coefficient_mu 1.777
_exptl_absorpt_correction_T_max 0.931
_exptl_absorpt_correction_T_min 0.729
_exptl_absorpt_correction_type multi-scan
_exptl_absorpt_process_details '(SADABS; Bruker, 2000)'
_exptl_crystal_colour blue
_exptl_crystal_density_diffrn 1.782
_exptl_crystal_density_method 'not measured'
_exptl_crystal_description plate
_exptl_crystal_F_000 688
_exptl_crystal_size_max 0.38
_exptl_crystal_size_mid 0.08
_exptl_crystal_size_min 0.04
_refine_diff_density_max 1.24
_refine_diff_density_min -0.37
_refine_ls_extinction_method none
_refine_ls_goodness_of_fit_ref 1.01
_refine_ls_hydrogen_treatment mixed
_refine_ls_matrix_type full
_refine_ls_number_parameters 193
_refine_ls_number_reflns 3624
_refine_ls_number_restraints 6
_refine_ls_restrained_S_all 1.01
_refine_ls_R_factor_all 0.076
_refine_ls_R_factor_gt 0.047
_refine_ls_shift/su_max 0.001
_refine_ls_shift/su_mean 0.000
_refine_ls_structure_factor_coef Fsqd
_refine_ls_weighting_details 'w = 1/[\s^2^(Fo^2^)+(0.0549P)^2^] where P = (Fo^2^+2Fc^2^)/3'
_refine_ls_weighting_scheme calc
_refine_ls_wR_factor_gt 0.105
_refine_ls_wR_factor_ref 0.116
_reflns_number_gt 2571
_reflns_number_total 3624
_reflns_threshold_expression I>2\s(I)
_cod_data_source_file ng6155.cif
_cod_data_source_block I
_cod_original_cell_volume 1251.2(2)
_cod_original_sg_symbol_H-M P21/n
_cod_database_code 2206500
_cod_database_fobs_code 2206500

loop_
_symmetry_equiv_pos_as_xyz
'x, y, z'
'-x+1/2, y+1/2, -z+1/2'
'-x, -y, -z'
'x-1/2, -y-1/2, z-1/2'

loop_
_atom_site_label
_atom_site_fract_x
_atom_site_fract_y
_atom_site_fract_z
_atom_site_U_iso_or_equiv
_atom_site_adp_type
_atom_site_calc_flag
_atom_site_refinement_flags
_atom_site_occupancy
_atom_site_type_symbol
Cu 0.08677(5) 0.147375(12) 0.39766(5) 0.02082(12) Uani d . 1 Cu
O1 -0.1394(3) 0.09997(7) 0.3487(3) 0.0250(5) Uani d . 1 O
O2 -0.4587(3) 0.08866(8) 0.1688(3) 0.0319(5) Uani d . 1 O
O3 0.2792(3) 0.19522(7) 0.3309(3) 0.0241(4) Uani d . 1 O
O4 0.2842(4) 0.26047(9) 0.1499(3) 0.0442(7) Uani d . 1 O
O5 0.1099(4) 0.17913(9) 0.7098(3) 0.0386(6) Uani d D 1 O
H5A 0.017(5) 0.1999(11) 0.711(6) 0.078 Uiso d D 1 H
H5B 0.116(7) 0.1588(12) 0.799(5) 0.078 Uiso d D 1 H
O6 0.1365(3) 0.11712(8) 0.0231(3) 0.0311(5) Uani d D 1 O
H6A 0.2656(9) 0.1123(11) 0.059(6) 0.059 Uiso d D 1 H
H6B 0.070(4) 0.0911(6) 0.002(6) 0.059 Uiso d D 1 H
N1 -0.1357(4) 0.19347(8) 0.2765(3) 0.0229(5) Uani d . 1 N
H1 -0.1845 0.2081 0.3748 0.027 Uiso calc R 1 H
N2 0.3047(4) 0.10165(8) 0.5353(3) 0.0186(5) Uani d . 1 N
N3 0.9422(4) 0.01922(8) 0.9480(3) 0.0215(5) Uani d . 1 N
C1 -0.3071(5) 0.16572(11) 0.1557(4) 0.0267(6) Uani d . 1 C
H1A -0.2935 0.1658 0.0198 0.032 Uiso calc R 1 H
H1B -0.4406 0.1808 0.1600 0.032 Uiso calc R 1 H
C2 -0.3044(4) 0.11380(10) 0.2289(4) 0.0218(6) Uani d . 1 C
C3 -0.0447(5) 0.23076(12) 0.1734(5) 0.0351(8) Uani d . 1 C
H3A -0.0900 0.2625 0.2085 0.042 Uiso calc R 1 H
H3B -0.0968 0.2265 0.0323 0.042 Uiso calc R 1 H
C4 0.1910(5) 0.22897(11) 0.2218(4) 0.0264(7) Uani d . 1 C
C5 0.2570(4) 0.05654(10) 0.5744(4) 0.0242(6) Uani d . 1 C
H5 0.1197 0.0457 0.5258 0.029 Uiso calc R 1 H
C6 0.3999(5) 0.02525(11) 0.6826(4) 0.0248(6) Uani d . 1 C
H6 0.3605 -0.0063 0.7072 0.030 Uiso calc R 1 H
C7 0.6042(4) 0.04108(10) 0.7552(4) 0.0190(5) Uani d . 1 C
C8 0.6530(4) 0.08803(10) 0.7137(4) 0.0216(6) Uani d . 1 C
H8 0.7892 0.0999 0.7588 0.026 Uiso calc R 1 H
C9 0.4993(4) 0.11674(10) 0.6060(4) 0.0215(6) Uani d . 1 C
H9 0.5332 0.1486 0.5808 0.026 Uiso calc R 1 H
C10 0.7552(4) 0.00776(10) 0.8711(4) 0.0230(6) Uani d . 1 C
H10 0.7112 -0.0238 0.8894 0.028 Uiso calc R 1 H

loop_
_atom_site_aniso_label
_atom_site_aniso_U_11
_atom_site_aniso_U_22
_atom_site_aniso_U_33
_atom_site_aniso_U_12
_atom_site_aniso_U_13
_atom_site_aniso_U_23
Cu 0.01395(18) 0.01605(18) 0.0292(2) 0.00039(14) -0.00183(13) 0.00578(14)
O1 0.0149(10) 0.0179(10) 0.0387(11) -0.0007(8) -0.0012(9) 0.0102(9)
O2 0.0206(11) 0.0252(11) 0.0448(12) -0.0045(9) -0.0029(9) 0.0020(10)
O3 0.0205(10) 0.0211(10) 0.0280(10) -0.0051(8) -0.0005(8) 0.0010(8)
O4 0.0406(15) 0.0441(14) 0.0412(13) -0.0225(12) -0.0046(11) 0.0199(11)
O5 0.0463(16) 0.0361(14) 0.0344(13) 0.0171(12) 0.0111(11) 0.0060(10)
O6 0.0219(11) 0.0226(11) 0.0432(13) -0.0026(9) -0.0044(10) 0.0031(10)
N1 0.0225(13) 0.0169(11) 0.0266(12) -0.0010(10) 0.0000(10) 0.0021(9)
N2 0.0149(11) 0.0168(11) 0.0220(11) 0.0026(9) 0.0002(9) 0.0005(9)
N3 0.0170(12) 0.0180(11) 0.0254(12) 0.0039(9) -0.0036(9) 0.0044(9)
C1 0.0212(15) 0.0227(14) 0.0312(15) 0.0035(12) -0.0046(12) 0.0067(12)
C2 0.0172(14) 0.0226(14) 0.0249(14) 0.0014(11) 0.0032(11) 0.0018(11)
C3 0.0306(18) 0.0251(16) 0.0454(18) -0.0039(14) -0.0003(15) 0.0148(14)
C4 0.0315(17) 0.0240(14) 0.0196(13) -0.0099(13) -0.0025(12) 0.0008(11)
C5 0.0159(14) 0.0210(14) 0.0311(14) 0.0023(11) -0.0041(11) 0.0028(12)
C6 0.0200(15) 0.0189(14) 0.0322(15) 0.0009(11) -0.0009(12) 0.0041(12)
C7 0.0138(13) 0.0219(13) 0.0189(12) 0.0043(11) -0.0014(10) 0.0002(10)
C8 0.0127(13) 0.0237(14) 0.0251(13) -0.0016(11) -0.0025(10) 0.0030(11)
C9 0.0184(14) 0.0170(13) 0.0266(14) -0.0024(11) 0.0000(11) 0.0029(11)
C10 0.0198(14) 0.0181(13) 0.0282(14) 0.0032(11) -0.0008(12) 0.0047(11)

loop_
_atom_type_symbol
_atom_type_description
_atom_type_scat_dispersion_real
_atom_type_scat_dispersion_imag
_atom_type_scat_source
C C 0.0033 0.0016 'International Tables Vol C Tables 4.2.6.8 and 6.1.1.4'
H H 0.0000 0.0000 'International Tables Vol C Tables 4.2.6.8 and 6.1.1.4'
Cu Cu 0.3201 1.2651 'International Tables Vol C Tables 4.2.6.8 and 6.1.1.4'
N N 0.0061 0.0033 'International Tables Vol C Tables 4.2.6.8 and 6.1.1.4'
O O 0.0106 0.0060 'International Tables Vol C Tables 4.2.6.8 and 6.1.1.4'

loop_
_geom_angle_atom_site_label_1
_geom_angle_atom_site_label_2
_geom_angle_atom_site_label_3
_geom_angle_site_symmetry_3
_geom_angle
_geom_angle_publ_flag
O1 Cu O3 . 156.67(9) y
O1 Cu N1 . 84.36(9) y
O1 Cu N2 . 95.21(9) y
O1 Cu O5 . 107.63(9) y
O1 Cu O6 . 83.23(8) y
O3 Cu O5 . 93.53(9) y
O3 Cu O6 . 76.29(7) y
O3 Cu N1 . 85.04(9) y
O3 Cu N2 . 96.63(9) y
O5 Cu O6 . 168.80(8) y
O5 Cu N1 . 92.47(9) y
O5 Cu N2 . 84.20(9) y
O6 Cu N1 . 91.29(8) y
O6 Cu N2 . 92.25(8) y
N1 Cu N2 . 176.36(10) y
Cu O1 C2 . 114.40(18) y
Cu O3 C4 . 114.48(19) y
Cu O5 H5A . 112(3) ?
Cu O5 H5B . 116(3) ?
H5A O5 H5B . 111.0(10) ?
Cu O6 H6A . 95(3) ?
Cu O6 H6B . 104(3) ?
H6A O6 H6B . 111.0(10) ?
C3 N1 C1 . 115.5(2) ?
Cu N1 C1 . 107.69(17) y
Cu N1 C3 . 108.87(19) y
C3 N1 H1 . 108.2 ?
C1 N1 H1 . 108.2 ?
Cu N1 H1 . 108.2 ?
C9 N2 C5 . 118.0(2) ?
Cu N2 C5 . 121.39(19) y
Cu N2 C9 . 120.33(18) y
C10 N3 N3 3_757 112.7(3) y
N1 C1 C2 . 110.6(2) ?
N1 C1 H1A . 109.5 ?
C2 C1 H1A . 109.5 ?
N1 C1 H1B . 109.5 ?
C2 C1 H1B . 109.5 ?
H1A C1 H1B . 108.1 ?
O1 C2 O2 . 124.8(3) y
O1 C2 C1 . 116.7(2) y
O2 C2 C1 . 118.4(3) y
N1 C3 C4 . 112.2(2) ?
N1 C3 H3A . 109.2 ?
C4 C3 H3A . 109.2 ?
N1 C3 H3B . 109.2 ?
C4 C3 H3B . 109.2 ?
H3A C3 H3B . 107.9 ?
O3 C4 O4 . 124.7(3) y
O3 C4 C3 . 117.8(3) y
O4 C4 C3 . 117.5(3) y
N2 C5 C6 . 122.9(3) ?
N2 C5 H5 . 118.5 ?
C6 C5 H5 . 118.5 ?
C5 C6 C7 . 118.9(3) ?
C5 C6 H6 . 120.6 ?
C7 C6 H6 . 120.6 ?
C8 C7 C6 . 117.9(2) ?
C8 C7 C10 . 123.4(2) ?
C6 C7 C10 . 118.7(3) ?
C9 C8 C7 . 119.0(3) ?
C9 C8 H8 . 120.5 ?
C7 C8 H8 . 120.5 ?
N2 C9 C8 . 123.2(3) ?
N2 C9 H9 . 118.4 ?
C8 C9 H9 . 118.4 ?
N3 C10 C7 . 123.3(3) y
N3 C10 H10 . 118.3 ?
C7 C10 H10 . 118.3 ?

loop_
_geom_bond_atom_site_label_1
_geom_bond_atom_site_label_2
_geom_bond_site_symmetry_2
_geom_bond_distance
_geom_bond_publ_flag
Cu O1 . 1.9580(19) y
Cu O3 . 1.965(2) y
Cu O5 . 2.338(2) y
Cu O6 . 2.854(3) y
Cu N1 . 1.984(2) y
Cu N2 . 1.993(2) y
O1 C2 . 1.272(3) y
O2 C2 . 1.225(3) y
O3 C4 . 1.265(3) y
O4 C4 . 1.240(4) y
O5 H5A . 0.840(10) ?
O5 H5B . 0.840(10) ?
O6 H6A . 0.840(10) ?
O6 H6B . 0.840(10) ?
N1 C1 . 1.467(4) y
N1 C3 . 1.468(4) y
N1 H1 . 0.9200 ?
N2 C9 . 1.331(3) ?
N2 C5 . 1.335(4) ?
N3 N3 3_757 1.414(4) y
N3 C10 . 1.267(3) y
C1 C2 . 1.530(4) ?
C1 H1A . 0.9800 ?
C1 H1B . 0.9800 ?
C3 C4 . 1.511(4) ?
C3 H3A . 0.9800 ?
C3 H3B . 0.9800 ?
C5 C6 . 1.375(4) ?
C5 H5 . 0.9400 ?
C6 C7 . 1.396(4) ?
C6 H6 . 0.9400 ?
C7 C8 . 1.390(4) ?
C7 C10 . 1.462(4) ?
C8 C9 . 1.372(4) ?
C8 H8 . 0.9400 ?
C9 H9 . 0.9400 ?
C10 H10 . 0.9400 ?

loop_
_geom_hbond_atom_site_label_D
_geom_hbond_atom_site_label_H
_geom_hbond_atom_site_label_A
_geom_hbond_site_symmetry_A
_geom_hbond_distance_DH
_geom_hbond_distance_HA
_geom_hbond_distance_DA
_geom_hbond_angle_DHA
N1 H1 O4 4_566 0.92 2.17 3.073(3) 165
O5 H5a O4 4_566 0.840(10) 1.860(10) 2.678(4) 165
O5 H5b O6 1_556 0.840(10) 1.940(10) 2.770(3) 174
O6 H6a O2 1_655 0.840(10) 1.920(10) 2.743(3) 167
O6 H6b N3 1_454 0.840(10) 2.170(10) 3.000(3) 172

loop_
_geom_torsion_atom_site_label_1
_geom_torsion_atom_site_label_2
_geom_torsion_atom_site_label_3
_geom_torsion_atom_site_label_4
_geom_torsion_site_symmetry_1
_geom_torsion
_geom_torsion_publ_flag
O3 Cu O1 C2 . -47.7(3) ?
N1 Cu O1 C2 . 15.6(2) ?
N2 Cu O1 C2 . -168.0(2) ?
O5 Cu O1 C2 . 106.4(2) ?
O6 Cu O1 C2 . -76.4(2) ?
O1 Cu O3 C4 . 53.5(3) ?
N1 Cu O3 C4 . -9.7(2) ?
N2 Cu O3 C4 . 173.6(2) ?
O5 Cu O3 C4 . -101.9(2) ?
O6 Cu O3 C4 . 82.9(2) ?
O1 Cu N1 C3 . -148.0(2) ?
O3 Cu N1 C3 . 11.2(2) ?
O5 Cu N1 C3 . 104.5(2) ?
O6 Cu N1 C3 . -64.9(2) ?
O1 Cu N1 C1 . -22.04(19) ?
O3 Cu N1 C1 . 137.2(2) ?
O5 Cu N1 C1 . -129.5(2) ?
O6 Cu N1 C1 . 61.03(19) ?
O1 Cu N2 C9 . -179.0(2) ?
O3 Cu N2 C9 . 21.2(2) ?
O5 Cu N2 C9 . -71.7(2) ?
O6 Cu N2 C9 . 97.6(2) ?
O1 Cu N2 C5 . -4.9(2) ?
O3 Cu N2 C5 . -164.8(2) ?
O5 Cu N2 C5 . 102.3(2) ?
O6 Cu N2 C5 . -88.3(2) ?
C3 N1 C1 C2 . 146.5(3) ?
Cu N1 C1 C2 . 24.6(3) ?
Cu O1 C2 O2 . 175.1(2) ?
Cu O1 C2 C1 . -4.7(3) y
N1 C1 C2 O2 . 166.1(3) ?
N1 C1 C2 O1 . -14.1(4) y
C1 N1 C3 C4 . -132.5(3) ?
Cu N1 C3 C4 . -11.3(3) ?
Cu O3 C4 O4 . -173.8(2) ?
Cu O3 C4 C3 . 5.4(3) y
N1 C3 C4 O4 . -176.5(3) ?
N1 C3 C4 O3 . 4.2(4) y
C9 N2 C5 C6 . -0.4(4) ?
Cu N2 C5 C6 . -174.6(2) ?
N2 C5 C6 C7 . 0.0(5) ?
C5 C6 C7 C8 . -0.1(4) ?
C5 C6 C7 C10 . 179.6(3) ?
C6 C7 C8 C9 . 0.7(4) ?
C10 C7 C8 C9 . -179.0(3) ?
C5 N2 C9 C8 . 1.1(4) ?
Cu N2 C9 C8 . 175.3(2) ?
C7 C8 C9 N2 . -1.2(4) ?
N3 N3 C10 C7 3_757 -179.7(3) ?
C8 C7 C10 N3 . 1.9(5) y
C6 C7 C10 N3 . -177.8(3) y
